data_2217304
loop_
_publ_author_name
'Polson, Matthew I. J.'

_publ_section_title
;(\h^6^-Benzene)(2,2'-bipyridine-\k^2^<i>N</i>,<i>N</i>')chloridoruthenium(II)
 chloride methanol sesquisolvate
;
_journal_coeditor_code SJ2425
_journal_issue 1
_journal_name_full 'Acta Crystallographica Section E'
_journal_page_first m256
_journal_page_last m256
_journal_paper_doi 10.1107/S1600536807066858
_journal_volume 64
_journal_year 2008
_chemical_formula_iupac '[Ru Cl (C6 H6) (C10 H8 N2)] Cl, 1.5C H4 O'
_chemical_formula_moiety 'C16 H14 Cl N2 Ru +, Cl -, 1.5(C H4 O)'
_chemical_formula_sum 'C17.5 H20 Cl2 N2 O1.5 Ru'
_chemical_formula_weight 454.33
_chemical_name_systematic
;
(\h^6^-Benzene)(2,2'-bipyridine-\k^2^N,N')chloridoruthenium(II) chloride
methanol sesquisolvate
;
_space_group_IT_number 2
_symmetry_cell_setting triclinic
_symmetry_space_group_name_Hall '-P 1'
_symmetry_space_group_name_H-M 'P -1'
_atom_sites_solution_hydrogens geom
_atom_sites_solution_primary direct
_atom_sites_solution_secondary difmap
_cell_angle_alpha 85.597(2)
_cell_angle_beta 84.531(2)
_cell_angle_gamma 75.875(2)
_cell_formula_units_Z 2
_cell_length_a 6.9027(11)
_cell_length_b 10.2346(16)
_cell_length_c 12.895(2)
_cell_measurement_reflns_used 3474
_cell_measurement_temperature 93(2)
_cell_measurement_theta_max 26.39
_cell_measurement_theta_min 2.53
_cell_volume 878.1(2)
_computing_cell_refinement 'SAINT (Bruker, 2007)'
_computing_data_collection 'APEX2 (Bruker, 2007)'
_computing_data_reduction 'SAINT (Bruker, 2007)'
_computing_molecular_graphics
;
ORTEP-3 for Windows (Farrugia, 1997) and
MERCURY (Bruno <i>et al.</i>,  2002)
;
_computing_publication_material 'publCIF (Westrip, 2008)'
_computing_structure_refinement 'SHELXL97 (Sheldrick, 1997)'
_computing_structure_solution 'SHELXS97 (Sheldrick, 1997)'
_diffrn_ambient_temperature 93(2)
_diffrn_measured_fraction_theta_full 0.993
_diffrn_measured_fraction_theta_max 0.993
_diffrn_measurement_device_type 'Bruker APEXII CCD area-detector'
_diffrn_measurement_method '\f and \w'
_diffrn_radiation_monochromator graphite
_diffrn_radiation_source 'sealed tube'
_diffrn_radiation_type MoK\a
_diffrn_radiation_wavelength 0.71073
_diffrn_reflns_av_R_equivalents 0.0137
_diffrn_reflns_av_sigmaI/netI 0.0247
_diffrn_reflns_limit_h_max 8
_diffrn_reflns_limit_h_min -8
_diffrn_reflns_limit_k_max 12
_diffrn_reflns_limit_k_min -12
_diffrn_reflns_limit_l_max 10
_diffrn_reflns_limit_l_min -15
_diffrn_reflns_number 4385
_diffrn_reflns_theta_full 25.00
_diffrn_reflns_theta_max 25.05
_diffrn_reflns_theta_min 2.53
_diffrn_standards_number 0
_exptl_absorpt_coefficient_mu 1.207
_exptl_absorpt_correction_T_max 0.854
_exptl_absorpt_correction_T_min 0.660
_exptl_absorpt_correction_type multi-scan
_exptl_absorpt_process_details '(SADABS; Bruker, 2007)'
_exptl_crystal_colour yellow
_exptl_crystal_density_diffrn 1.718
_exptl_crystal_density_method 'not measured'
_exptl_crystal_description block
_exptl_crystal_F_000 458
_exptl_crystal_size_max 0.36
_exptl_crystal_size_mid 0.34
_exptl_crystal_size_min 0.13
_refine_diff_density_max 1.126
_refine_diff_density_min -0.692
_refine_ls_extinction_method none
_refine_ls_goodness_of_fit_ref 1.057
_refine_ls_hydrogen_treatment constr
_refine_ls_matrix_type full
_refine_ls_number_parameters 220
_refine_ls_number_reflns 3082
_refine_ls_number_restraints 0
_refine_ls_restrained_S_all 1.057
_refine_ls_R_factor_all 0.0359
_refine_ls_R_factor_gt 0.0331
_refine_ls_shift/su_max 0.000
_refine_ls_shift/su_mean 0.000
_refine_ls_structure_factor_coef Fsqd
_refine_ls_weighting_details 'calc w=1/[\s^2^(Fo^2^)+(0.0562P)^2^+0.5007P] where P=(Fo^2^+2Fc^2^)/3'
_refine_ls_weighting_scheme calc
_refine_ls_wR_factor_gt 0.0839
_refine_ls_wR_factor_ref 0.0856
_reflns_number_gt 2867
_reflns_number_total 3082
_reflns_threshold_expression I>2\s(I)
_cod_data_source_file sj2425.cif
_cod_data_source_block I
_cod_original_formula_sum 'C17.5 H20 Cl2 N2 O1.5 Ru1'
_cod_database_code 2217304
_cod_database_fobs_code 2217304

loop_
_symmetry_equiv_pos_as_xyz
'x, y, z'
'-x, -y, -z'

loop_
_atom_site_type_symbol
_atom_site_label
_atom_site_fract_x
_atom_site_fract_y
_atom_site_fract_z
_atom_site_U_iso_or_equiv
_atom_site_adp_type
_atom_site_calc_flag
_atom_site_refinement_flags
_atom_site_occupancy
Ru Ru1 0.60854(4) 0.67682(3) 0.77268(2) 0.02474(11) Uani d . 1
Cl Cl1 0.89451(12) 0.76724(9) 0.71514(7) 0.0277(2) Uani d . 1
Cl Cl2 0.12633(18) 0.29047(14) 0.82005(9) 0.0536(3) Uani d . 1
N N1 0.6736(4) 0.5821(3) 0.6319(2) 0.0217(6) Uani d . 1
N N2 0.4510(4) 0.8207(3) 0.6686(2) 0.0244(6) Uani d . 1
C C7 0.6008(5) 0.6559(3) 0.5465(2) 0.0201(7) Uani d . 1
C C12 0.4677(5) 0.7878(3) 0.5677(3) 0.0217(7) Uani d . 1
C C2 0.4713(8) 0.7559(5) 0.9230(3) 0.0530(13) Uani d . 1
H H2 0.4272 0.8559 0.9289 0.064 Uiso calc R 1
C C1 0.3440(7) 0.6888(5) 0.8796(3) 0.0463(11) Uani d . 1
H H1 0.2101 0.7407 0.8579 0.056 Uiso calc R 1
C C6 0.4177(8) 0.5533(5) 0.8541(3) 0.0499(13) Uani d . 1
H H6 0.3375 0.5085 0.8140 0.060 Uiso calc R 1
C C3 0.6688(8) 0.6925(6) 0.9351(3) 0.0557(14) Uani d . 1
H H3 0.7634 0.7478 0.9496 0.067 Uiso calc R 1
C C4 0.7456(8) 0.5604(6) 0.9086(3) 0.0515(12) Uani d . 1
H H4 0.8939 0.5224 0.9047 0.062 Uiso calc R 1
C C5 0.6250(8) 0.4896(5) 0.8699(3) 0.0489(12) Uani d . 1
H H5 0.6880 0.4012 0.8385 0.059 Uiso calc R 1
C C11 0.7918(5) 0.4575(3) 0.6204(3) 0.0234(7) Uani d . 1
H H11 0.8430 0.4054 0.6803 0.028 Uiso calc R 1
C C8 0.6504(5) 0.6079(3) 0.4470(2) 0.0220(7) Uani d . 1
H H8 0.6023 0.6628 0.3876 0.026 Uiso calc R 1
C C9 0.7708(5) 0.4794(4) 0.4354(3) 0.0232(7) Uani d . 1
H H9 0.8048 0.4442 0.3682 0.028 Uiso calc R 1
C C10 0.8406(5) 0.4030(4) 0.5234(3) 0.0236(7) Uani d . 1
H H10 0.9215 0.3140 0.5174 0.028 Uiso calc R 1
C C14 0.2393(5) 0.9964(4) 0.5210(3) 0.0307(8) Uani d . 1
H H14 0.1655 1.0562 0.4708 0.037 Uiso calc R 1
C C13 0.3616(5) 0.8737(4) 0.4923(3) 0.0255(7) Uani d . 1
H H13 0.3729 0.8485 0.4222 0.031 Uiso calc R 1
C C16 0.3322(5) 0.9412(4) 0.6948(3) 0.0307(8) Uani d . 1
H H16 0.3216 0.9650 0.7652 0.037 Uiso calc R 1
C C15 0.2259(5) 1.0307(4) 0.6237(3) 0.0337(9) Uani d . 1
H H15 0.1444 1.1150 0.6447 0.040 Uiso calc R 1
O O51 0.5683(5) 0.2257(4) 0.7539(3) 0.0553(8) Uani d . 1
H H51 0.4459 0.2334 0.7716 0.083 Uiso calc R 1
C C50 0.6807(7) 0.1122(5) 0.8067(4) 0.0484(11) Uani d . 1
H H50A 0.5976 0.0837 0.8658 0.073 Uiso calc R 1
H H50B 0.7973 0.1347 0.8322 0.073 Uiso calc R 1
H H50C 0.7261 0.0388 0.7590 0.073 Uiso calc R 1
O O61 0.1958(9) 0.0351(6) 0.9544(5) 0.0413(13) Uiso d P 0.50
H H61 0.1872 0.1092 0.9201 0.062 Uiso calc PR 0.50
C C60 -0.002(4) 0.035(3) 1.016(2) 0.135(8) Uiso d P 0.50
H H60A 0.0149 0.0364 1.0909 0.202 Uiso calc PR 0.50
H H60B -0.0448 -0.0459 1.0032 0.202 Uiso calc PR 0.50
H H60C -0.1028 0.1156 0.9950 0.202 Uiso calc PR 0.50

loop_
_atom_site_aniso_label
_atom_site_aniso_U_11
_atom_site_aniso_U_22
_atom_site_aniso_U_33
_atom_site_aniso_U_12
_atom_site_aniso_U_13
_atom_site_aniso_U_23
Ru1 0.02860(18) 0.03351(18) 0.01564(16) -0.01396(12) -0.00330(11) -0.00015(11)
Cl1 0.0235(4) 0.0287(4) 0.0335(5) -0.0100(3) -0.0057(3) -0.0006(3)
Cl2 0.0509(7) 0.0718(8) 0.0416(6) -0.0182(6) -0.0168(5) 0.0028(5)
N1 0.0215(14) 0.0283(15) 0.0187(13) -0.0131(12) -0.0036(11) 0.0024(11)
N2 0.0206(14) 0.0305(16) 0.0246(15) -0.0109(12) -0.0005(11) -0.0024(12)
C7 0.0175(16) 0.0258(17) 0.0203(16) -0.0120(13) -0.0044(12) 0.0032(13)
C12 0.0176(16) 0.0281(17) 0.0231(16) -0.0140(14) -0.0012(13) 0.0022(13)
C2 0.072(3) 0.064(3) 0.028(2) -0.031(3) 0.017(2) -0.015(2)
C1 0.041(2) 0.076(3) 0.0229(19) -0.021(2) 0.0037(17) 0.008(2)
C6 0.073(3) 0.081(3) 0.0145(18) -0.058(3) -0.0018(19) 0.0070(19)
C3 0.065(3) 0.099(4) 0.0178(19) -0.046(3) -0.0041(19) -0.006(2)
C4 0.054(3) 0.085(4) 0.0195(19) -0.027(3) -0.0085(19) 0.016(2)
C5 0.074(3) 0.048(3) 0.022(2) -0.020(2) 0.007(2) 0.0148(18)
C11 0.0226(17) 0.0259(17) 0.0242(17) -0.0112(14) -0.0059(13) 0.0049(13)
C8 0.0191(16) 0.0318(18) 0.0176(16) -0.0122(14) -0.0039(12) 0.0046(13)
C9 0.0179(16) 0.0344(19) 0.0217(16) -0.0140(14) -0.0014(13) -0.0033(14)
C10 0.0167(16) 0.0267(17) 0.0298(18) -0.0096(14) -0.0039(13) 0.0007(14)
C14 0.0183(17) 0.0299(19) 0.046(2) -0.0122(15) -0.0043(15) 0.0085(16)
C13 0.0214(17) 0.0291(18) 0.0296(18) -0.0138(14) -0.0050(14) 0.0045(14)
C16 0.0263(19) 0.036(2) 0.0326(19) -0.0139(16) 0.0049(15) -0.0091(16)
C15 0.0213(18) 0.0283(19) 0.051(2) -0.0086(15) 0.0045(16) -0.0028(17)
O51 0.063(2) 0.058(2) 0.0437(18) -0.0138(17) -0.0090(16) 0.0107(15)
C50 0.048(3) 0.042(2) 0.054(3) -0.010(2) -0.012(2) 0.005(2)

loop_
_atom_type_symbol
_atom_type_description
_atom_type_scat_dispersion_real
_atom_type_scat_dispersion_imag
_atom_type_scat_source
C C 0.0033 0.0016 'International Tables Vol C Tables 4.2.6.8 and 6.1.1.4'
H H 0.0000 0.0000 'International Tables Vol C Tables 4.2.6.8 and 6.1.1.4'
N N 0.0061 0.0033 'International Tables Vol C Tables 4.2.6.8 and 6.1.1.4'
Cl Cl 0.1484 0.1585 'International Tables Vol C Tables 4.2.6.8 and 6.1.1.4'
Ru Ru -1.2594 0.8363 'International Tables Vol C Tables 4.2.6.8 and 6.1.1.4'
O O 0.0106 0.0060 'International Tables Vol C Tables 4.2.6.8 and 6.1.1.4'

loop_
_geom_angle_atom_site_label_1
_geom_angle_atom_site_label_2
_geom_angle_atom_site_label_3
_geom_angle
_geom_angle_publ_flag
N1 Ru1 N2 77.18(11) y
N1 Ru1 C1 127.42(15) ?
N2 Ru1 C1 91.75(15) ?
N1 Ru1 C6 99.21(14) ?
N2 Ru1 C6 111.47(16) ?
C1 Ru1 C6 37.76(19) ?
N1 Ru1 C5 94.95(14) ?
N2 Ru1 C5 148.17(16) ?
C1 Ru1 C5 68.40(19) ?
C6 Ru1 C5 38.58(19) ?
N1 Ru1 C2 165.29(15) ?
N2 Ru1 C2 101.06(17) ?
C1 Ru1 C2 37.89(18) ?
C6 Ru1 C2 67.59(18) ?
C5 Ru1 C2 78.80(19) ?
N1 Ru1 C4 116.02(17) ?
N2 Ru1 C4 166.80(17) ?
C1 Ru1 C4 80.20(18) ?
C6 Ru1 C4 68.00(18) ?
C5 Ru1 C4 36.57(19) ?
C2 Ru1 C4 66.2(2) ?
N1 Ru1 C3 151.14(18) ?
N2 Ru1 C3 130.37(18) ?
C1 Ru1 C3 67.60(18) ?
C6 Ru1 C3 79.73(17) ?
C5 Ru1 C3 66.1(2) ?
C2 Ru1 C3 36.5(2) ?
C4 Ru1 C3 36.7(2) ?
N1 Ru1 Cl1 84.01(8) y
N2 Ru1 Cl1 86.34(8) y
C1 Ru1 Cl1 147.23(14) ?
C6 Ru1 Cl1 162.19(14) ?
C5 Ru1 Cl1 123.93(14) ?
C2 Ru1 Cl1 110.55(13) ?
C4 Ru1 Cl1 94.76(13) ?
C3 Ru1 Cl1 89.00(13) ?
C11 N1 C7 119.0(3) ?
C11 N1 Ru1 124.3(2) ?
C7 N1 Ru1 116.5(2) ?
C16 N2 C12 118.5(3) ?
C16 N2 Ru1 125.0(2) ?
C12 N2 Ru1 116.5(2) ?
N1 C7 C8 121.6(3) ?
N1 C7 C12 114.8(3) ?
C8 C7 C12 123.6(3) ?
N2 C12 C13 121.4(3) ?
N2 C12 C7 114.6(3) ?
C13 C12 C7 124.0(3) ?
C3 C2 C1 120.7(5) ?
C3 C2 Ru1 71.8(3) ?
C1 C2 Ru1 69.8(2) ?
C3 C2 H2 118.9 ?
C1 C2 H2 118.9 ?
Ru1 C2 H2 118.9 ?
C6 C1 C2 119.4(5) ?
C6 C1 Ru1 71.9(2) ?
C2 C1 Ru1 72.3(2) ?
C6 C1 H1 120.0 ?
C2 C1 H1 120.0 ?
Ru1 C1 H1 120.0 ?
C1 C6 C5 118.2(4) ?
C1 C6 Ru1 70.3(2) ?
C5 C6 Ru1 70.9(2) ?
C1 C6 H6 120.4 ?
C5 C6 H6 120.4 ?
Ru1 C6 H6 120.4 ?
C2 C3 C4 120.9(5) ?
C2 C3 Ru1 71.7(2) ?
C4 C3 Ru1 71.6(2) ?
C2 C3 H3 119.0 ?
C4 C3 H3 119.0 ?
Ru1 C3 H3 119.0 ?
C5 C4 C3 120.4(5) ?
C5 C4 Ru1 71.5(2) ?
C3 C4 Ru1 71.7(3) ?
C5 C4 H4 119.3 ?
C3 C4 H4 119.3 ?
Ru1 C4 H4 119.3 ?
C4 C5 C6 120.4(5) ?
C4 C5 Ru1 71.9(3) ?
C6 C5 Ru1 70.5(2) ?
C4 C5 H5 119.1 ?
C6 C5 H5 119.1 ?
Ru1 C5 H5 119.1 ?
N1 C11 C10 121.8(3) ?
N1 C11 H11 119.1 ?
C10 C11 H11 119.1 ?
C9 C8 C7 119.3(3) ?
C9 C8 H8 120.4 ?
C7 C8 H8 120.4 ?
C10 C9 C8 118.8(3) ?
C10 C9 H9 120.6 ?
C8 C9 H9 120.6 ?
C9 C10 C11 119.6(3) ?
C9 C10 H10 120.2 ?
C11 C10 H10 120.2 ?
C15 C14 C13 119.2(3) ?
C15 C14 H14 120.4 ?
C13 C14 H14 120.4 ?
C14 C13 C12 119.1(3) ?
C14 C13 H13 120.4 ?
C12 C13 H13 120.4 ?
N2 C16 C15 122.7(3) ?
N2 C16 H16 118.6 ?
C15 C16 H16 118.6 ?
C16 C15 C14 119.0(3) ?
C16 C15 H15 120.5 ?
C14 C15 H15 120.5 ?
C50 O51 H51 109.5 ?
O51 C50 H50A 109.5 ?
O51 C50 H50B 109.5 ?
H50A C50 H50B 109.5 ?
O51 C50 H50C 109.5 ?
H50A C50 H50C 109.5 ?
H50B C50 H50C 109.5 ?
C60 O61 H61 109.5 ?
O61 C60 H60A 109.5 ?
O61 C60 H60B 109.5 ?
H60A C60 H60B 109.5 ?
O61 C60 H60C 109.5 ?
H60A C60 H60C 109.5 ?
H60B C60 H60C 109.5 ?

loop_
_geom_bond_atom_site_label_1
_geom_bond_atom_site_label_2
_geom_bond_distance
_geom_bond_publ_flag
Ru1 N1 2.083(3) y
Ru1 N2 2.084(3) y
Ru1 C1 2.165(4) y
Ru1 C6 2.186(4) y
Ru1 C5 2.193(4) y
Ru1 C2 2.198(4) y
Ru1 C4 2.198(4) y
Ru1 C3 2.199(4) y
Ru1 Cl1 2.4105(9) y
N1 C11 1.346(4) ?
N1 C7 1.352(4) ?
N2 C16 1.351(5) ?
N2 C12 1.356(4) ?
C7 C8 1.392(5) ?
C7 C12 1.464(5) ?
C12 C13 1.394(5) ?
C2 C3 1.378(8) ?
C2 C1 1.417(7) ?
C2 H2 1.0000 ?
C1 C6 1.408(7) ?
C1 H1 1.0000 ?
C6 C5 1.447(7) ?
C6 H6 1.0000 ?
C3 C4 1.383(8) ?
C3 H3 1.0000 ?
C4 C5 1.378(7) ?
C4 H4 1.0000 ?
C5 H5 1.0000 ?
C11 C10 1.387(5) ?
C11 H11 0.9500 ?
C8 C9 1.385(5) ?
C8 H8 0.9500 ?
C9 C10 1.384(5) ?
C9 H9 0.9500 ?
C10 H10 0.9500 ?
C14 C15 1.385(6) ?
C14 C13 1.386(5) ?
C14 H14 0.9500 ?
C13 H13 0.9500 ?
C16 C15 1.374(6) ?
C16 H16 0.9500 ?
C15 H15 0.9500 ?
O51 C50 1.398(6) ?
O51 H51 0.8400 ?
C50 H50A 0.9800 ?
C50 H50B 0.9800 ?
C50 H50C 0.9800 ?
O61 C60 1.51(3) ?
O61 H61 0.8400 ?
C60 H60A 0.9800 ?
C60 H60B 0.9800 ?
C60 H60C 0.9800 ?

loop_
_geom_hbond_atom_site_label_D
_geom_hbond_atom_site_label_H
_geom_hbond_atom_site_label_A
_geom_hbond_distance_DH
_geom_hbond_distance_HA
_geom_hbond_distance_DA
_geom_hbond_angle_DHA
O51 H51 Cl2 0.84 2.18 3.013(4) 170.0
O61 H61 Cl2 0.84 2.15 2.986(6) 170.5
